data_7001397
loop_
_publ_author_name
'Willner, Alexander'
'Niemeyer, Jochen'
'Mitzel, Norbert W.'

_publ_section_title
;
 Bis-hydroxylaminato group 4 half-sandwich complexes---syntheses,
 structures and polymerisation activity studies
;
_journal_issue 23
_journal_name_full 'Dalton Transactions'
_journal_page_first 4473
_journal_page_last 4480
_journal_paper_doi 10.1039/b821786f
_journal_year 2009
_chemical_formula_sum 'C14 H26 N2 O2 Ti'
_chemical_formula_weight 302.27
_chemical_name_common '[Cp*TiMe(ONMe)2CH2]'
_chemical_name_systematic
;
?
;
_space_group_IT_number 2
_symmetry_cell_setting triclinic
_symmetry_space_group_name_Hall '-P 1'
_symmetry_space_group_name_H-M 'P -1'
_atom_sites_solution_hydrogens geom
_atom_sites_solution_primary direct
_atom_sites_solution_secondary difmap
_audit_creation_method SHELXL-97
_cell_angle_alpha 78.397(18)
_cell_angle_beta 86.828(18)
_cell_angle_gamma 65.249(16)
_cell_formula_units_Z 2
_cell_length_a 8.1352(13)
_cell_length_b 8.6112(14)
_cell_length_c 12.593(2)
_cell_measurement_reflns_used 2000
_cell_measurement_temperature 163(2)
_cell_measurement_theta_max 26.9
_cell_measurement_theta_min 4.56
_cell_volume 784.4(2)
_computing_cell_refinement 'STOE IPDS-1 software package'
_computing_data_collection 'STOE IPDS-1 software package'
_computing_data_reduction 'STOE IPDS-1 software package'
_computing_molecular_graphics
;
ORTEP3, L.J. Farrugia, J. Appl. Cryst. (1997) 30, 565
;
_computing_publication_material SHELXTL
_computing_structure_refinement 'SHELXL-97 (Sheldrick, 1997)'
_computing_structure_solution 'SHELXS-97 (Sheldrick, 1990)'
_diffrn_ambient_temperature 163(2)
_diffrn_measured_fraction_theta_full 0.921
_diffrn_measured_fraction_theta_max 0.921
_diffrn_measurement_device_type 'STOE IPDS-1'
_diffrn_measurement_method '\phi scans'
_diffrn_radiation_monochromator graphite
_diffrn_radiation_source 'fine-focus sealed tube'
_diffrn_radiation_type MoK\a
_diffrn_radiation_wavelength 0.71073
_diffrn_reflns_av_R_equivalents 0.0540
_diffrn_reflns_av_sigmaI/netI 0.0340
_diffrn_reflns_limit_h_max 9
_diffrn_reflns_limit_h_min -9
_diffrn_reflns_limit_k_max 10
_diffrn_reflns_limit_k_min -10
_diffrn_reflns_limit_l_max 15
_diffrn_reflns_limit_l_min -16
_diffrn_reflns_number 12203
_diffrn_reflns_theta_full 26.90
_diffrn_reflns_theta_max 26.90
_diffrn_reflns_theta_min 4.56
_exptl_absorpt_coefficient_mu 0.546
_exptl_absorpt_correction_T_max 0.9474
_exptl_absorpt_correction_T_min 0.7719
_exptl_absorpt_correction_type empirical
_exptl_absorpt_process_details
;
absorption correction was done with the program abscor from the STOE
IPDS-1 sotware package. abscor works similar to the well known difabs
but uses Fo^2^ values instead of Fo.
;
_exptl_crystal_colour 'pale yellow'
_exptl_crystal_density_diffrn 1.280
_exptl_crystal_density_method 'not measured'
_exptl_crystal_description Plate
_exptl_crystal_F_000 324
_exptl_crystal_size_max 0.50
_exptl_crystal_size_mid 0.30
_exptl_crystal_size_min 0.10
_refine_diff_density_max 0.281
_refine_diff_density_min -0.427
_refine_diff_density_rms 0.057
_refine_ls_extinction_method none
_refine_ls_goodness_of_fit_ref 1.026
_refine_ls_hydrogen_treatment noref
_refine_ls_matrix_type full
_refine_ls_number_parameters 206
_refine_ls_number_reflns 3118
_refine_ls_number_restraints 0
_refine_ls_restrained_S_all 1.026
_refine_ls_R_factor_all 0.0420
_refine_ls_R_factor_gt 0.0356
_refine_ls_shift/su_max 0.001
_refine_ls_shift/su_mean 0.000
_refine_ls_structure_factor_coef Fsqd
_refine_ls_weighting_details 'calc w=1/[\s^2^(Fo^2^)+(0.0625P)^2^+0.2927P] where P=(Fo^2^+2Fc^2^)/3'
_refine_ls_weighting_scheme calc
_refine_ls_wR_factor_gt 0.0946
_refine_ls_wR_factor_ref 0.0984
_reflns_number_gt 2745
_reflns_number_total 3118
_reflns_threshold_expression >2sigma(I)
_cod_data_source_file b821786f.txt
_cod_data_source_block 1
_cod_depositor_comments
;
The following automatic conversions were performed:
'_symmetry_cell_setting' value 'Triclinic' changed to 'triclinic'
according to '/home/saulius/struct/CIF-dictionaries/cif_core.dic'
dictionary named 'cif_core.dic' version 2.4.1 from 2010-06-29.

Automatic conversion script
Id: cif_fix_enum 1527 2010-12-29 10:47:43Z saulius 
;
_cod_original_cell_volume 784.3(2)
_cod_original_sg_symbol_H-M P-1
_cod_database_code 7001397

loop_
_symmetry_equiv_pos_as_xyz
'x, y, z'
'-x, -y, -z'

loop_
_atom_site_label
_atom_site_type_symbol
_atom_site_fract_x
_atom_site_fract_y
_atom_site_fract_z
_atom_site_U_iso_or_equiv
_atom_site_adp_type
_atom_site_occupancy
_atom_site_symmetry_multiplicity
_atom_site_calc_flag
_atom_site_refinement_flags
_atom_site_disorder_assembly
_atom_site_disorder_group
Ti1 Ti 0.68574(4) 0.72819(4) 0.81044(2) 0.01485(11) Uani 1 1 d . . .
O1 O 0.50834(17) 0.76321(16) 0.92172(10) 0.0196(3) Uani 1 1 d . . .
O2 O 0.90998(17) 0.51473(15) 0.84099(10) 0.0204(3) Uani 1 1 d . . .
N1 N 0.6768(2) 0.68617(18) 0.98025(11) 0.0174(3) Uani 1 1 d . . .
N2 N 0.7746(2) 0.46173(18) 0.89157(12) 0.0189(3) Uani 1 1 d . . .
C1 C 0.5014(3) 0.7018(2) 0.68339(14) 0.0219(4) Uani 1 1 d . . .
C2 C 0.4253(3) 0.8789(2) 0.69302(14) 0.0210(4) Uani 1 1 d . . .
C3 C 0.5503(3) 0.9492(2) 0.65262(14) 0.0215(4) Uani 1 1 d . . .
C4 C 0.7037(3) 0.8154(2) 0.61870(14) 0.0234(4) Uani 1 1 d . . .
C5 C 0.6726(3) 0.6635(2) 0.63595(14) 0.0235(4) Uani 1 1 d . . .
C6 C 0.4069(3) 0.5823(3) 0.70873(18) 0.0359(5) Uani 1 1 d . . .
H6A H 0.3624 0.5713 0.6411 0.050(8) Uiso 1 1 calc R . .
H6B H 0.3047 0.6305 0.7551 0.056(9) Uiso 1 1 calc R . .
H6C H 0.4920 0.4672 0.7465 0.089(12) Uiso 1 1 calc R . .
C7 C 0.2425(3) 0.9741(3) 0.73684(17) 0.0325(5) Uani 1 1 d . . .
H7A H 0.2281 1.0906 0.7433 0.065(9) Uiso 1 1 calc R . .
H7B H 0.2324 0.9090 0.8084 0.066(9) Uiso 1 1 calc R . .
H7C H 0.1478 0.9847 0.6874 0.056(9) Uiso 1 1 calc R . .
C8 C 0.5183(3) 1.1373(3) 0.63750(17) 0.0342(5) Uani 1 1 d . . .
H8A H 0.4818 1.1947 0.5618 0.072(10) Uiso 1 1 calc R . .
H8B H 0.6301 1.1446 0.6559 0.080(11) Uiso 1 1 calc R . .
H8C H 0.4222 1.1955 0.6850 0.072(10) Uiso 1 1 calc R . .
C9 C 0.8671(3) 0.8318(4) 0.56615(18) 0.0395(5) Uani 1 1 d . . .
H9A H 0.8611 0.9475 0.5672 0.071(10) Uiso 1 1 calc R . .
H9B H 0.8701 0.8164 0.4909 0.071(10) Uiso 1 1 calc R . .
H9C H 0.9767 0.7421 0.6059 0.065(10) Uiso 1 1 calc R . .
C10 C 0.7956(4) 0.4960(3) 0.60340(18) 0.0381(5) Uani 1 1 d . . .
H10A H 0.8184 0.5182 0.5258 0.054(8) Uiso 1 1 calc R . .
H10B H 0.7385 0.4140 0.6180 0.067(10) Uiso 1 1 calc R . .
H10C H 0.9105 0.4460 0.6451 0.047(8) Uiso 1 1 calc R . .
C11 C 0.6769(3) 0.7696(2) 1.06930(14) 0.0231(4) Uani 1 1 d . . .
H11A H 0.7959 0.7109 1.1068 0.030(6) Uiso 1 1 calc R . .
H11B H 0.5839 0.7618 1.1202 0.032(6) Uiso 1 1 calc R . .
H11C H 0.6511 0.8924 1.0411 0.037(7) Uiso 1 1 calc R . .
C12 C 0.7479(3) 0.4968(2) 1.00171(14) 0.0199(4) Uani 1 1 d . . .
H12A H 0.6600 0.4553 1.0402 0.029(6) Uiso 1 1 calc R . .
H12B H 0.8635 0.4423 1.0445 0.025(6) Uiso 1 1 calc R . .
C13 C 0.8119(3) 0.2843(2) 0.88411(17) 0.0285(4) Uani 1 1 d . . .
H13A H 0.9302 0.2049 0.9188 0.040(7) Uiso 1 1 calc R . .
H13B H 0.8128 0.2756 0.8077 0.038(7) Uiso 1 1 calc R . .
H13C H 0.7178 0.2524 0.9208 0.047(8) Uiso 1 1 calc R . .
C14 C 0.8126(3) 0.8964(2) 0.82783(16) 0.0246(4) Uani 1 1 d . . .
H14A H 0.9103 0.8357 0.8834 0.049(8) Uiso 1 1 calc R . .
H14B H 0.7227 1.0023 0.8495 0.070(10) Uiso 1 1 calc R . .
H14C H 0.8628 0.9281 0.7585 0.059(9) Uiso 1 1 calc R . .

loop_
_atom_site_aniso_label
_atom_site_aniso_U_11
_atom_site_aniso_U_22
_atom_site_aniso_U_33
_atom_site_aniso_U_23
_atom_site_aniso_U_13
_atom_site_aniso_U_12
Ti1 0.01481(19) 0.01379(16) 0.01606(17) -0.00341(11) -0.00005(11) -0.00580(12)
O1 0.0144(7) 0.0226(6) 0.0180(6) -0.0027(5) -0.0033(5) -0.0042(5)
O2 0.0172(7) 0.0176(6) 0.0255(6) -0.0041(5) 0.0035(5) -0.0067(5)
N1 0.0154(8) 0.0164(7) 0.0174(7) -0.0029(5) -0.0039(5) -0.0033(5)
N2 0.0191(8) 0.0161(7) 0.0227(7) -0.0046(5) 0.0014(6) -0.0083(6)
C1 0.0264(11) 0.0255(9) 0.0170(8) -0.0032(7) -0.0042(7) -0.0136(7)
C2 0.0184(10) 0.0258(9) 0.0164(8) -0.0031(6) -0.0045(6) -0.0068(7)
C3 0.0264(11) 0.0199(8) 0.0167(8) 0.0000(6) -0.0047(7) -0.0093(7)
C4 0.0243(11) 0.0297(9) 0.0168(8) -0.0025(7) 0.0008(7) -0.0128(8)
C5 0.0290(11) 0.0235(9) 0.0172(8) -0.0080(7) 0.0001(7) -0.0084(7)
C6 0.0460(15) 0.0416(12) 0.0323(11) -0.0032(9) -0.0064(9) -0.0310(11)
C7 0.0189(11) 0.0431(12) 0.0280(10) -0.0069(9) -0.0026(8) -0.0053(8)
C8 0.0493(15) 0.0219(9) 0.0297(11) 0.0022(8) -0.0105(9) -0.0149(9)
C9 0.0360(14) 0.0597(15) 0.0276(11) -0.0072(10) 0.0112(9) -0.0264(11)
C10 0.0477(15) 0.0307(11) 0.0294(11) -0.0148(9) 0.0026(9) -0.0062(10)
C11 0.0227(11) 0.0236(9) 0.0207(9) -0.0076(7) -0.0018(7) -0.0057(7)
C12 0.0210(10) 0.0163(8) 0.0207(8) -0.0008(6) -0.0012(7) -0.0072(7)
C13 0.0325(12) 0.0168(8) 0.0379(11) -0.0081(7) 0.0000(8) -0.0104(8)
C14 0.0263(11) 0.0225(9) 0.0289(10) -0.0025(7) -0.0039(7) -0.0144(8)

loop_
_atom_type_symbol
_atom_type_description
_atom_type_scat_dispersion_real
_atom_type_scat_dispersion_imag
_atom_type_scat_source
C C 0.0033 0.0016 'International Tables Vol C Tables 4.2.6.8 and 6.1.1.4'
H H 0.0000 0.0000 'International Tables Vol C Tables 4.2.6.8 and 6.1.1.4'
N N 0.0061 0.0033 'International Tables Vol C Tables 4.2.6.8 and 6.1.1.4'
O O 0.0106 0.0060 'International Tables Vol C Tables 4.2.6.8 and 6.1.1.4'
Ti Ti 0.2776 0.4457 'International Tables Vol C Tables 4.2.6.8 and 6.1.1.4'

loop_
_geom_angle_atom_site_label_1
_geom_angle_atom_site_label_2
_geom_angle_atom_site_label_3
_geom_angle
_geom_angle_site_symmetry_1
_geom_angle_site_symmetry_3
_geom_angle_publ_flag
O1 Ti1 O2 116.58(6) . . ?
O1 Ti1 N1 41.01(6) . . ?
O2 Ti1 N1 82.59(6) . . ?
O1 Ti1 N2 82.16(6) . . ?
O2 Ti1 N2 40.60(5) . . ?
N1 Ti1 N2 64.36(6) . . ?
O1 Ti1 C14 104.06(7) . . ?
O2 Ti1 C14 94.20(7) . . ?
N1 Ti1 C14 84.96(7) . . ?
N2 Ti1 C14 125.08(7) . . ?
O1 Ti1 C1 94.39(6) . . ?
O2 Ti1 C1 109.89(6) . . ?
N1 Ti1 C1 129.52(7) . . ?
N2 Ti1 C1 93.21(6) . . ?
C14 Ti1 C1 138.97(7) . . ?
O1 Ti1 C2 83.04(6) . . ?
O2 Ti1 C2 143.64(6) . . ?
N1 Ti1 C2 123.86(6) . . ?
N2 Ti1 C2 123.76(6) . . ?
C14 Ti1 C2 111.13(7) . . ?
C1 Ti1 C2 34.79(6) . . ?
O1 Ti1 C5 128.85(7) . . ?
O2 Ti1 C5 87.73(6) . . ?
N1 Ti1 C5 154.78(6) . . ?
N2 Ti1 C5 93.41(6) . . ?
C14 Ti1 C5 119.07(7) . . ?
C1 Ti1 C5 34.71(7) . . ?
C2 Ti1 C5 57.52(7) . . ?
O1 Ti1 C4 139.90(6) . . ?
O2 Ti1 C4 100.70(6) . . ?
N1 Ti1 C4 171.04(6) . . ?
N2 Ti1 C4 123.32(6) . . ?
C14 Ti1 C4 86.48(7) . . ?
C1 Ti1 C4 57.38(7) . . ?
C2 Ti1 C4 57.35(7) . . ?
C5 Ti1 C4 34.18(6) . . ?
O1 Ti1 C3 107.89(6) . . ?
O2 Ti1 C3 134.84(6) . . ?
N1 Ti1 C3 140.96(6) . . ?
N2 Ti1 C3 148.86(6) . . ?
C14 Ti1 C3 82.01(7) . . ?
C1 Ti1 C3 57.35(6) . . ?
C2 Ti1 C3 34.41(6) . . ?
C5 Ti1 C3 57.00(6) . . ?
C4 Ti1 C3 34.34(7) . . ?
O1 Ti1 C12 58.44(5) . . ?
O2 Ti1 C12 58.16(6) . . ?
N1 Ti1 C12 32.00(5) . . ?
N2 Ti1 C12 32.37(5) . . ?
C14 Ti1 C12 106.25(7) . . ?
C1 Ti1 C12 114.62(6) . . ?
C2 Ti1 C12 131.56(6) . . ?
C5 Ti1 C12 125.02(6) . . ?
C4 Ti1 C12 155.34(6) . . ?
C3 Ti1 C12 165.07(6) . . ?
N1 O1 Ti1 75.93(8) . . ?
N2 O2 Ti1 76.50(8) . . ?
O1 N1 C11 113.07(13) . . ?
O1 N1 C12 111.12(13) . . ?
C11 N1 C12 117.93(14) . . ?
O1 N1 Ti1 63.06(7) . . ?
C11 N1 Ti1 140.30(12) . . ?
C12 N1 Ti1 98.18(10) . . ?
O2 N2 C13 112.05(14) . . ?
O2 N2 C12 109.70(13) . . ?
C13 N2 C12 114.72(14) . . ?
O2 N2 Ti1 62.90(7) . . ?
C13 N2 Ti1 147.53(13) . . ?
C12 N2 Ti1 96.09(10) . . ?
C2 C1 C5 108.14(16) . . ?
C2 C1 C6 125.15(19) . . ?
C5 C1 C6 126.43(18) . . ?
C2 C1 Ti1 73.20(10) . . ?
C5 C1 Ti1 73.95(11) . . ?
C6 C1 Ti1 123.49(13) . . ?
C3 C2 C1 107.72(16) . . ?
C3 C2 C7 126.72(17) . . ?
C1 C2 C7 125.55(18) . . ?
C3 C2 Ti1 73.77(10) . . ?
C1 C2 Ti1 72.00(11) . . ?
C7 C2 Ti1 120.69(12) . . ?
C2 C3 C4 108.11(16) . . ?
C2 C3 C8 125.93(18) . . ?
C4 C3 C8 125.69(18) . . ?
C2 C3 Ti1 71.82(10) . . ?
C4 C3 Ti1 72.73(10) . . ?
C8 C3 Ti1 125.92(13) . . ?
C5 C4 C3 108.17(17) . . ?
C5 C4 C9 124.76(19) . . ?
C3 C4 C9 126.95(18) . . ?
C5 C4 Ti1 72.75(10) . . ?
C3 C4 Ti1 72.93(10) . . ?
C9 C4 Ti1 123.33(14) . . ?
C4 C5 C1 107.84(16) . . ?
C4 C5 C10 125.2(2) . . ?
C1 C5 C10 126.87(19) . . ?
C4 C5 Ti1 73.07(10) . . ?
C1 C5 Ti1 71.34(10) . . ?
C10 C5 Ti1 123.88(14) . . ?
C1 C6 H6A 109.5 . . ?
C1 C6 H6B 109.5 . . ?
H6A C6 H6B 109.5 . . ?
C1 C6 H6C 109.5 . . ?
H6A C6 H6C 109.5 . . ?
H6B C6 H6C 109.5 . . ?
C2 C7 H7A 109.5 . . ?
C2 C7 H7B 109.5 . . ?
H7A C7 H7B 109.5 . . ?
C2 C7 H7C 109.5 . . ?
H7A C7 H7C 109.5 . . ?
H7B C7 H7C 109.5 . . ?
C3 C8 H8A 109.5 . . ?
C3 C8 H8B 109.5 . . ?
H8A C8 H8B 109.5 . . ?
C3 C8 H8C 109.5 . . ?
H8A C8 H8C 109.5 . . ?
H8B C8 H8C 109.5 . . ?
C4 C9 H9A 109.5 . . ?
C4 C9 H9B 109.5 . . ?
H9A C9 H9B 109.5 . . ?
C4 C9 H9C 109.5 . . ?
H9A C9 H9C 109.5 . . ?
H9B C9 H9C 109.5 . . ?
C5 C10 H10A 109.5 . . ?
C5 C10 H10B 109.5 . . ?
H10A C10 H10B 109.5 . . ?
C5 C10 H10C 109.5 . . ?
H10A C10 H10C 109.5 . . ?
H10B C10 H10C 109.5 . . ?
N1 C11 H11A 109.5 . . ?
N1 C11 H11B 109.5 . . ?
H11A C11 H11B 109.5 . . ?
N1 C11 H11C 109.5 . . ?
H11A C11 H11C 109.5 . . ?
H11B C11 H11C 109.5 . . ?
N1 C12 N2 101.35(13) . . ?
N1 C12 Ti1 49.83(8) . . ?
N2 C12 Ti1 51.53(8) . . ?
N1 C12 H12A 111.5 . . ?
N2 C12 H12A 111.5 . . ?
Ti1 C12 H12A 126.2 . . ?
N1 C12 H12B 111.5 . . ?
N2 C12 H12B 111.5 . . ?
Ti1 C12 H12B 124.5 . . ?
H12A C12 H12B 109.3 . . ?
N2 C13 H13A 109.5 . . ?
N2 C13 H13B 109.5 . . ?
H13A C13 H13B 109.5 . . ?
N2 C13 H13C 109.5 . . ?
H13A C13 H13C 109.5 . . ?
H13B C13 H13C 109.5 . . ?
Ti1 C14 H14A 109.5 . . ?
Ti1 C14 H14B 109.5 . . ?
H14A C14 H14B 109.5 . . ?
Ti1 C14 H14C 109.5 . . ?
H14A C14 H14C 109.5 . . ?
H14B C14 H14C 109.5 . . ?

loop_
_geom_bond_atom_site_label_1
_geom_bond_atom_site_label_2
_geom_bond_distance
_geom_bond_site_symmetry_2
_geom_bond_publ_flag
Ti1 O1 1.9285(13) . ?
Ti1 O2 1.9596(14) . ?
Ti1 N1 2.0983(15) . ?
Ti1 N2 2.1403(15) . ?
Ti1 C14 2.1489(18) . ?
Ti1 C1 2.3575(19) . ?
Ti1 C2 2.3730(19) . ?
Ti1 C5 2.3914(18) . ?
Ti1 C4 2.3955(18) . ?
Ti1 C3 2.3981(18) . ?
Ti1 C12 2.7182(18) . ?
O1 N1 1.4194(19) . ?
O2 N2 1.4325(19) . ?
N1 C11 1.449(2) . ?
N1 C12 1.455(2) . ?
N2 C13 1.450(2) . ?
N2 C12 1.464(2) . ?
C1 C2 1.414(3) . ?
C1 C5 1.417(3) . ?
C1 C6 1.501(3) . ?
C2 C3 1.412(3) . ?
C2 C7 1.503(3) . ?
C3 C4 1.415(3) . ?
C3 C8 1.502(2) . ?
C4 C5 1.407(3) . ?
C4 C9 1.499(3) . ?
C5 C10 1.494(3) . ?
C6 H6A 0.9800 . ?
C6 H6B 0.9800 . ?
C6 H6C 0.9800 . ?
C7 H7A 0.9800 . ?
C7 H7B 0.9800 . ?
C7 H7C 0.9800 . ?
C8 H8A 0.9800 . ?
C8 H8B 0.9800 . ?
C8 H8C 0.9800 . ?
C9 H9A 0.9800 . ?
C9 H9B 0.9800 . ?
C9 H9C 0.9800 . ?
C10 H10A 0.9800 . ?
C10 H10B 0.9800 . ?
C10 H10C 0.9800 . ?
C11 H11A 0.9800 . ?
C11 H11B 0.9800 . ?
C11 H11C 0.9800 . ?
C12 H12A 0.9900 . ?
C12 H12B 0.9900 . ?
C13 H13A 0.9800 . ?
C13 H13B 0.9800 . ?
C13 H13C 0.9800 . ?
C14 H14A 0.9800 . ?
C14 H14B 0.9800 . ?
C14 H14C 0.9800 . ?
